data_7017415
loop_
_publ_author_name
'Bollermann, Timo'
'Schwedler, Inke'
'Molon, Mariusz'
'Freitag, Kerstin'
'Gemel, Christian'
'Seidel, R\"udiger W'
'Fischer, Roland A.'

_publ_section_title
;
 Zinc-rich compounds of iron and cobalt: Formation of [Fe(2)Zn(n)] (n =
 2-4) and [Co(2)Zn(3)] cores.
;
_journal_issue 46
_journal_name_full 'Dalton transactions (Cambridge, England : 2003)'
_journal_page_first 12570
_journal_page_last 12577
_journal_paper_doi 10.1039/c1dt11386k
_journal_volume 40
_journal_year 2011
_chemical_formula_moiety 'C24 H32 Fe2 O12 Zn2'
_chemical_formula_sum 'C24 H32 Fe2 O12 Zn2'
_chemical_formula_weight 754.94
_chemical_name_systematic
;
?
;
_space_group_IT_number 15
_symmetry_cell_setting monoclinic
_symmetry_space_group_name_Hall '-C 2yc'
_symmetry_space_group_name_H-M 'C 1 2/c 1'
_atom_sites_solution_hydrogens geom
_atom_sites_solution_primary direct
_atom_sites_solution_secondary difmap
_audit_creation_method SHELXL-97
_cell_angle_alpha 90.00
_cell_angle_beta 93.005(3)
_cell_angle_gamma 90.00
_cell_formula_units_Z 8
_cell_length_a 14.7039(6)
_cell_length_b 12.3522(5)
_cell_length_c 31.5375(11)
_cell_measurement_reflns_used 3287
_cell_measurement_temperature 108(2)
_cell_measurement_theta_max 27.9820
_cell_measurement_theta_min 3.8186
_cell_volume 5720.1(4)
_computing_cell_refinement
;
CrysAlisPro, Agilent Technologies,
Version 1.171.35.11 (release 16-05-2011 CrysAlis171 .NET)
(compiled May 16 2011,17:55:39)
;
_computing_data_collection
;
CrysAlisPro, Agilent Technologies,
Version 1.171.35.11 (release 16-05-2011 CrysAlis171 .NET)
(compiled May 16 2011,17:55:39)
;
_computing_data_reduction
;
CrysAlisPro, Agilent Technologies,
Version 1.171.35.11 (release 16-05-2011 CrysAlis171 .NET)
(compiled May 16 2011,17:55:39)
;
_computing_publication_material 'enCIFer (Allen et al., 2004)'
_computing_structure_refinement 'SHELXL-97 (Sheldrick, 2008)'
_computing_structure_solution 'SHELXS-97 (Sheldrick, 2008)'
_diffrn_ambient_temperature 108(2)
_diffrn_detector_area_resol_mean 8.4171
_diffrn_measured_fraction_theta_full 0.991
_diffrn_measured_fraction_theta_max 0.991
_diffrn_measurement_device_type 'Xcalibur^TM^2, Oxford Diffraction'
_diffrn_measurement_method '\w scans'
_diffrn_radiation_monochromator graphite
_diffrn_radiation_source 'Enhance (Mo) X-ray Source'
_diffrn_radiation_type MoK\a
_diffrn_radiation_wavelength 0.71073
_diffrn_reflns_av_R_equivalents 0.0504
_diffrn_reflns_av_sigmaI/netI 0.0804
_diffrn_reflns_limit_h_max 18
_diffrn_reflns_limit_h_min -18
_diffrn_reflns_limit_k_max 11
_diffrn_reflns_limit_k_min -15
_diffrn_reflns_limit_l_max 39
_diffrn_reflns_limit_l_min -38
_diffrn_reflns_number 13348
_diffrn_reflns_theta_full 26.50
_diffrn_reflns_theta_max 26.50
_diffrn_reflns_theta_min 3.83
_exptl_absorpt_coefficient_mu 2.711
_exptl_absorpt_correction_T_max 0.6269
_exptl_absorpt_correction_T_min 0.4504
_exptl_absorpt_correction_type multi-scan
_exptl_absorpt_process_details
;
CrysAlisPro, Agilent Technologies,
Version 1.171.35.11 (release 16-05-2011 CrysAlis171 .NET)
(compiled May 16 2011,17:55:39)
Empirical absorption correction using spherical harmonics,
implemented in SCALE3 ABSPACK scaling algorithm.
;
_exptl_crystal_colour colourless
_exptl_crystal_density_diffrn 1.753
_exptl_crystal_density_method 'not measured'
_exptl_crystal_description prism
_exptl_crystal_F_000 3072
_exptl_crystal_size_max 0.35
_exptl_crystal_size_mid 0.23
_exptl_crystal_size_min 0.19
_refine_diff_density_max 0.549
_refine_diff_density_min -0.549
_refine_diff_density_rms 0.121
_refine_ls_extinction_method none
_refine_ls_goodness_of_fit_ref 1.023
_refine_ls_hydrogen_treatment constr
_refine_ls_matrix_type full
_refine_ls_number_parameters 362
_refine_ls_number_reflns 5871
_refine_ls_number_restraints 0
_refine_ls_restrained_S_all 1.023
_refine_ls_R_factor_all 0.0760
_refine_ls_R_factor_gt 0.0432
_refine_ls_shift/su_max 0.002
_refine_ls_shift/su_mean 0.000
_refine_ls_structure_factor_coef Fsqd
_refine_ls_weighting_details 'calc w=1/[\s^2^(Fo^2^)+(0.0181P)^2^+0.0000P] where P=(Fo^2^+2Fc^2^)/3'
_refine_ls_weighting_scheme calc
_refine_ls_wR_factor_gt 0.0668
_refine_ls_wR_factor_ref 0.0787
_reflns_number_gt 4200
_reflns_number_total 5871
_reflns_threshold_expression >2sigma(I)
_cod_data_source_file c1dt11386k.txt
_cod_data_source_block 1
_cod_original_sg_symbol_H-M 'C 2/c'
_cod_database_code 7017415

loop_
_symmetry_equiv_pos_as_xyz
'x, y, z'
'-x, y, -z+1/2'
'x+1/2, y+1/2, z'
'-x+1/2, y+1/2, -z+1/2'
'-x, -y, -z'
'x, -y, z-1/2'
'-x+1/2, -y+1/2, -z'
'x+1/2, -y+1/2, z-1/2'

loop_
_atom_site_label
_atom_site_type_symbol
_atom_site_fract_x
_atom_site_fract_y
_atom_site_fract_z
_atom_site_U_iso_or_equiv
_atom_site_adp_type
_atom_site_occupancy
_atom_site_symmetry_multiplicity
_atom_site_calc_flag
_atom_site_refinement_flags
Fe1 Fe 0.07158(4) 0.60403(5) 0.544746(16) 0.01428(14) Uani 1 1 d .
Fe2 Fe 0.0000 0.21644(7) 0.2500 0.0154(2) Uani 1 2 d S
Fe3 Fe 0.0000 -0.12553(7) 0.2500 0.0156(2) Uani 1 2 d S
Zn1 Zn -0.01149(3) 0.42313(4) 0.530524(13) 0.01399(12) Uani 1 1 d .
Zn2 Zn 0.06954(3) 0.04653(4) 0.280520(13) 0.01488(12) Uani 1 1 d .
O1 O 0.06280(18) 0.2879(2) 0.55365(7) 0.0182(7) Uani 1 1 d .
O2 O -0.10247(18) 0.3915(2) 0.57793(7) 0.0185(7) Uani 1 1 d .
O3 O 0.2142(2) 0.4501(2) 0.52366(8) 0.0253(7) Uani 1 1 d .
O4 O 0.1298(2) 0.6267(2) 0.63466(8) 0.0306(8) Uani 1 1 d .
O5 O 0.12363(19) 0.8146(2) 0.51096(8) 0.0239(7) Uani 1 1 d .
O6 O -0.1205(2) 0.6436(2) 0.55928(8) 0.0256(7) Uani 1 1 d .
O7 O 0.21222(18) 0.0433(2) 0.28239(8) 0.0184(6) Uani 1 1 d .
O8 O 0.08754(18) 0.0523(2) 0.34752(7) 0.0214(7) Uani 1 1 d .
O9 O 0.1322(2) -0.2627(3) 0.29729(9) 0.0322(8) Uani 1 1 d .
O10 O 0.1088(2) -0.0747(3) 0.17711(9) 0.0299(8) Uani 1 1 d .
O11 O 0.0975(2) 0.3521(3) 0.31363(9) 0.0338(8) Uani 1 1 d .
O12 O 0.1508(2) 0.1618(2) 0.19632(8) 0.0265(7) Uani 1 1 d .
C1 C -0.1945(3) 0.3542(4) 0.56809(12) 0.0216(10) Uani 1 1 d .
H1A H -0.1941 0.2787 0.5575 0.026 Uiso 1 1 calc R
H1B H -0.2251 0.4007 0.5461 0.026 Uiso 1 1 calc R
C2 C -0.2433(3) 0.3606(4) 0.60898(11) 0.0221(10) Uani 1 1 d .
H2A H -0.2386 0.2914 0.6248 0.026 Uiso 1 1 calc R
H2B H -0.3083 0.3792 0.6036 0.026 Uiso 1 1 calc R
C3 C -0.1920(3) 0.4510(3) 0.63292(11) 0.0189(10) Uani 1 1 d .
H3A H -0.2135 0.5232 0.6231 0.023 Uiso 1 1 calc R
H3B H -0.1985 0.4451 0.6639 0.023 Uiso 1 1 calc R
C4 C -0.0952(3) 0.4308(3) 0.62151(11) 0.0188(10) Uani 1 1 d .
H4A H -0.0591 0.4984 0.6235 0.023 Uiso 1 1 calc R
H4B H -0.0659 0.3759 0.6406 0.023 Uiso 1 1 calc R
C5 C 0.1061(3) 0.2940(4) 0.59604(11) 0.0220(10) Uani 1 1 d .
H5A H 0.0646 0.2670 0.6174 0.026 Uiso 1 1 calc R
H5B H 0.1235 0.3695 0.6032 0.026 Uiso 1 1 calc R
C6 C 0.1893(3) 0.2232(3) 0.59478(12) 0.0226(10) Uani 1 1 d .
H6A H 0.2059 0.1920 0.6231 0.027 Uiso 1 1 calc R
H6B H 0.2420 0.2639 0.5846 0.027 Uiso 1 1 calc R
C7 C 0.1579(3) 0.1361(3) 0.56338(12) 0.0198(10) Uani 1 1 d .
H7A H 0.2103 0.0992 0.5511 0.024 Uiso 1 1 calc R
H7B H 0.1193 0.0817 0.5768 0.024 Uiso 1 1 calc R
C8 C 0.1042(3) 0.2008(3) 0.53026(12) 0.0236(11) Uani 1 1 d .
H8A H 0.1446 0.2302 0.5089 0.028 Uiso 1 1 calc R
H8B H 0.0568 0.1553 0.5156 0.028 Uiso 1 1 calc R
C9 C 0.1558(3) 0.5095(4) 0.53090(11) 0.0166(9) Uani 1 1 d .
C10 C 0.1075(3) 0.6172(3) 0.59934(12) 0.0185(10) Uani 1 1 d .
C11 C 0.1043(3) 0.7301(4) 0.52321(11) 0.0181(10) Uani 1 1 d .
C12 C -0.0448(3) 0.6245(3) 0.55229(11) 0.0191(10) Uani 1 1 d .
C13 C 0.2733(3) -0.0374(3) 0.26574(13) 0.0228(10) Uani 1 1 d .
H13A H 0.2539 -0.0565 0.2361 0.027 Uiso 1 1 calc R
H13B H 0.2735 -0.1039 0.2833 0.027 Uiso 1 1 calc R
C14 C 0.3667(3) 0.0140(3) 0.26753(12) 0.0219(10) Uani 1 1 d .
H14A H 0.3803 0.0461 0.2398 0.026 Uiso 1 1 calc R
H14B H 0.4145 -0.0396 0.2758 0.026 Uiso 1 1 calc R
C15 C 0.3598(3) 0.1014(3) 0.30157(12) 0.0216(10) Uani 1 1 d .
H15A H 0.3710 0.0709 0.3304 0.026 Uiso 1 1 calc R
H15B H 0.4035 0.1609 0.2973 0.026 Uiso 1 1 calc R
C16 C 0.2631(3) 0.1398(3) 0.29474(12) 0.0210(10) Uani 1 1 d .
H16A H 0.2407 0.1709 0.3212 0.025 Uiso 1 1 calc R
H16B H 0.2580 0.1952 0.2721 0.025 Uiso 1 1 calc R
C17 C 0.0289(3) 0.1076(4) 0.37641(11) 0.0265(11) Uani 1 1 d .
H17A H -0.0358 0.0890 0.3698 0.032 Uiso 1 1 calc R
H17B H 0.0362 0.1871 0.3743 0.032 Uiso 1 1 calc R
C18 C 0.0597(3) 0.0681(4) 0.42043(12) 0.0275(11) Uani 1 1 d .
H18A H 0.1065 0.1166 0.4338 0.033 Uiso 1 1 calc R
H18B H 0.0078 0.0629 0.4391 0.033 Uiso 1 1 calc R
C19 C 0.0988(3) -0.0425(4) 0.41184(12) 0.0281(11) Uani 1 1 d .
H19A H 0.1429 -0.0651 0.4350 0.034 Uiso 1 1 calc R
H19B H 0.0502 -0.0977 0.4083 0.034 Uiso 1 1 calc R
C20 C 0.1454(3) -0.0243(4) 0.37087(12) 0.0257(11) Uani 1 1 d .
H20A H 0.2073 0.0058 0.3765 0.031 Uiso 1 1 calc R
H20B H 0.1502 -0.0929 0.3549 0.031 Uiso 1 1 calc R
C21 C 0.0788(3) -0.2093(3) 0.27829(12) 0.0206(10) Uani 1 1 d .
C22 C 0.0659(3) -0.0899(3) 0.20645(13) 0.0205(10) Uani 1 1 d .
C23 C 0.0594(3) 0.3002(3) 0.28820(12) 0.0206(10) Uani 1 1 d .
C24 C 0.0911(3) 0.1806(3) 0.21766(12) 0.0188(10) Uani 1 1 d .

loop_
_atom_site_aniso_label
_atom_site_aniso_U_11
_atom_site_aniso_U_22
_atom_site_aniso_U_33
_atom_site_aniso_U_23
_atom_site_aniso_U_13
_atom_site_aniso_U_12
Fe1 0.0143(3) 0.0162(3) 0.0121(3) -0.0005(2) -0.0003(2) -0.0013(3)
Fe2 0.0188(5) 0.0125(5) 0.0151(4) 0.000 0.0019(3) 0.000
Fe3 0.0185(5) 0.0131(5) 0.0154(4) 0.000 0.0012(3) 0.000
Zn1 0.0141(3) 0.0160(3) 0.0118(2) 0.00015(19) 0.00037(17) 0.0000(2)
Zn2 0.0171(3) 0.0145(3) 0.0131(2) -0.00090(19) 0.00143(17) 0.0004(2)
O1 0.0213(18) 0.0210(17) 0.0117(14) -0.0016(12) -0.0038(11) 0.0061(14)
O2 0.0159(17) 0.0255(18) 0.0144(14) -0.0042(12) 0.0033(11) -0.0046(14)
O3 0.0186(18) 0.0281(19) 0.0296(17) -0.0013(14) 0.0049(13) 0.0045(16)
O4 0.041(2) 0.033(2) 0.0173(16) -0.0009(14) -0.0061(13) -0.0019(17)
O5 0.0247(19) 0.0209(18) 0.0260(17) 0.0041(14) 0.0006(13) -0.0080(15)
O6 0.0186(19) 0.029(2) 0.0295(17) 0.0005(14) 0.0064(13) 0.0048(16)
O7 0.0139(16) 0.0173(16) 0.0241(15) -0.0062(12) 0.0012(11) -0.0009(14)
O8 0.0255(18) 0.0283(18) 0.0106(14) 0.0005(12) 0.0034(11) 0.0114(15)
O9 0.037(2) 0.031(2) 0.0288(18) 0.0073(15) -0.0005(14) 0.0124(17)
O10 0.032(2) 0.035(2) 0.0244(17) -0.0013(14) 0.0136(14) 0.0010(16)
O11 0.044(2) 0.031(2) 0.0260(17) -0.0078(15) -0.0046(15) -0.0124(17)
O12 0.024(2) 0.034(2) 0.0225(17) -0.0006(14) 0.0126(13) 0.0008(16)
C1 0.018(3) 0.023(3) 0.024(2) -0.0019(19) 0.0054(17) -0.008(2)
C2 0.021(3) 0.029(3) 0.016(2) -0.0005(19) 0.0033(17) -0.003(2)
C3 0.023(3) 0.018(2) 0.015(2) -0.0011(18) 0.0006(16) 0.000(2)
C4 0.022(3) 0.025(3) 0.0098(19) 0.0015(17) 0.0015(16) -0.003(2)
C5 0.029(3) 0.023(3) 0.014(2) -0.0001(18) -0.0036(18) 0.006(2)
C6 0.027(3) 0.021(3) 0.019(2) -0.0002(19) -0.0049(18) 0.004(2)
C7 0.016(2) 0.021(3) 0.022(2) 0.0004(18) 0.0012(17) 0.007(2)
C8 0.029(3) 0.023(3) 0.018(2) -0.0066(19) -0.0038(18) 0.009(2)
C9 0.012(2) 0.024(3) 0.013(2) 0.0031(17) -0.0007(16) -0.005(2)
C10 0.015(2) 0.019(2) 0.022(2) 0.0014(18) 0.0048(17) 0.001(2)
C11 0.017(3) 0.026(3) 0.011(2) -0.0035(18) -0.0010(16) 0.001(2)
C12 0.028(3) 0.014(2) 0.015(2) 0.0011(17) -0.0037(18) -0.001(2)
C13 0.022(3) 0.019(3) 0.027(2) -0.0079(19) -0.0005(18) 0.006(2)
C14 0.019(3) 0.021(3) 0.025(2) -0.0039(19) 0.0001(18) 0.004(2)
C15 0.024(3) 0.023(3) 0.018(2) -0.0014(18) 0.0003(17) -0.007(2)
C16 0.022(3) 0.015(2) 0.026(2) -0.0074(18) 0.0025(18) -0.007(2)
C17 0.031(3) 0.034(3) 0.015(2) -0.0059(19) 0.0068(18) 0.011(2)
C18 0.032(3) 0.035(3) 0.015(2) -0.005(2) 0.0037(18) -0.003(2)
C19 0.032(3) 0.034(3) 0.019(2) 0.006(2) 0.0011(19) -0.006(2)
C20 0.025(3) 0.032(3) 0.020(2) 0.003(2) -0.0017(18) 0.008(2)
C21 0.025(3) 0.018(2) 0.020(2) -0.0013(19) 0.0062(18) -0.005(2)
C22 0.022(3) 0.013(2) 0.026(2) -0.0036(18) -0.0025(18) -0.001(2)
C23 0.026(3) 0.015(2) 0.021(2) 0.0066(18) 0.0086(18) 0.003(2)
C24 0.023(3) 0.013(2) 0.019(2) 0.0017(18) -0.0067(18) -0.005(2)

loop_
_atom_type_symbol
_atom_type_description
_atom_type_scat_dispersion_real
_atom_type_scat_dispersion_imag
_atom_type_scat_source
C C 0.0033 0.0016 'International Tables Vol C Tables 4.2.6.8 and 6.1.1.4'
H H 0.0000 0.0000 'International Tables Vol C Tables 4.2.6.8 and 6.1.1.4'
O O 0.0106 0.0060 'International Tables Vol C Tables 4.2.6.8 and 6.1.1.4'
Fe Fe 0.3463 0.8444 'International Tables Vol C Tables 4.2.6.8 and 6.1.1.4'
Zn Zn 0.2839 1.4301 'International Tables Vol C Tables 4.2.6.8 and 6.1.1.4'

loop_
_geom_angle_atom_site_label_1
_geom_angle_atom_site_label_2
_geom_angle_atom_site_label_3
_geom_angle
_geom_angle_site_symmetry_1
_geom_angle_site_symmetry_3
C12 Fe1 C9 145.62(19) . .
C12 Fe1 C11 102.18(19) . .
C9 Fe1 C11 106.04(19) . .
C12 Fe1 C10 95.60(17) . .
C9 Fe1 C10 97.03(17) . .
C11 Fe1 C10 102.55(18) . .
C12 Fe1 Zn1 81.40(12) . 5_566
C9 Fe1 Zn1 83.96(11) . 5_566
C11 Fe1 Zn1 81.06(12) . 5_566
C10 Fe1 Zn1 175.78(13) . 5_566
C12 Fe1 Zn1 72.08(13) . .
C9 Fe1 Zn1 73.54(13) . .
C11 Fe1 Zn1 146.12(12) . .
C10 Fe1 Zn1 111.18(14) . .
Zn1 Fe1 Zn1 65.12(2) 5_566 .
C23 Fe2 C23 109.0(3) 2 .
C23 Fe2 C24 96.55(18) 2 .
C23 Fe2 C24 100.06(18) . .
C23 Fe2 C24 100.06(18) 2 2
C23 Fe2 C24 96.55(18) . 2
C24 Fe2 C24 151.2(3) . 2
C23 Fe2 Zn2 92.92(13) 2 2
C23 Fe2 Zn2 157.24(13) . 2
C24 Fe2 Zn2 82.86(13) . 2
C24 Fe2 Zn2 72.99(13) 2 2
C23 Fe2 Zn2 157.24(13) 2 .
C23 Fe2 Zn2 92.91(13) . .
C24 Fe2 Zn2 72.99(13) . .
C24 Fe2 Zn2 82.86(13) 2 .
Zn2 Fe2 Zn2 66.15(3) 2 .
C21 Fe3 C21 108.0(3) . 2
C21 Fe3 C22 99.55(19) . .
C21 Fe3 C22 97.18(18) 2 .
C21 Fe3 C22 97.18(18) . 2
C21 Fe3 C22 99.55(19) 2 2
C22 Fe3 C22 151.3(3) . 2
C21 Fe3 Zn2 158.37(13) . 2
C21 Fe3 Zn2 93.38(13) 2 2
C22 Fe3 Zn2 73.95(13) . 2
C22 Fe3 Zn2 81.95(13) 2 2
C21 Fe3 Zn2 93.38(13) . .
C21 Fe3 Zn2 158.37(13) 2 .
C22 Fe3 Zn2 81.95(13) . .
C22 Fe3 Zn2 73.95(13) 2 .
Zn2 Fe3 Zn2 65.50(3) 2 .
O2 Zn1 O1 86.79(11) . .
O2 Zn1 Fe1 116.33(7) . 5_566
O1 Zn1 Fe1 111.84(7) . 5_566
O2 Zn1 Fe1 110.64(8) . .
O1 Zn1 Fe1 113.28(8) . .
Fe1 Zn1 Fe1 114.88(2) 5_566 .
O2 Zn1 Zn1 137.60(8) . 5_566
O1 Zn1 Zn1 135.48(8) . 5_566
Fe1 Zn1 Zn1 58.55(2) 5_566 5_566
Fe1 Zn1 Zn1 56.33(2) . 5_566
O7 Zn2 O8 84.26(10) . .
O7 Zn2 Fe2 114.50(8) . .
O8 Zn2 Fe2 112.49(8) . .
O7 Zn2 Fe3 112.27(8) . .
O8 Zn2 Fe3 115.82(8) . .
Fe2 Zn2 Fe3 114.17(2) . .
O7 Zn2 Zn2 136.92(7) . 2
O8 Zn2 Zn2 138.82(8) . 2
Fe2 Zn2 Zn2 56.924(15) . 2
Fe3 Zn2 Zn2 57.250(15) . 2
C5 O1 C8 109.2(3) . .
C5 O1 Zn1 118.2(2) . .
C8 O1 Zn1 129.3(2) . .
C1 O2 C4 109.3(3) . .
C1 O2 Zn1 122.1(2) . .
C4 O2 Zn1 126.4(2) . .
C16 O7 C13 109.9(3) . .
C16 O7 Zn2 119.6(2) . .
C13 O7 Zn2 129.6(2) . .
C20 O8 C17 109.9(3) . .
C20 O8 Zn2 121.7(2) . .
C17 O8 Zn2 126.4(2) . .
O2 C1 C2 106.3(3) . .
O2 C1 H1A 110.5 . .
C2 C1 H1A 110.5 . .
O2 C1 H1B 110.5 . .
C2 C1 H1B 110.5 . .
H1A C1 H1B 108.7 . .
C1 C2 C3 102.5(3) . .
C1 C2 H2A 111.3 . .
C3 C2 H2A 111.3 . .
C1 C2 H2B 111.3 . .
C3 C2 H2B 111.3 . .
H2A C2 H2B 109.2 . .
C4 C3 C2 102.0(3) . .
C4 C3 H3A 111.4 . .
C2 C3 H3A 111.4 . .
C4 C3 H3B 111.4 . .
C2 C3 H3B 111.4 . .
H3A C3 H3B 109.2 . .
O2 C4 C3 104.9(3) . .
O2 C4 H4A 110.8 . .
C3 C4 H4A 110.8 . .
O2 C4 H4B 110.8 . .
C3 C4 H4B 110.8 . .
H4A C4 H4B 108.8 . .
O1 C5 C6 105.3(3) . .
O1 C5 H5A 110.7 . .
C6 C5 H5A 110.7 . .
O1 C5 H5B 110.7 . .
C6 C5 H5B 110.7 . .
H5A C5 H5B 108.8 . .
C5 C6 C7 102.1(3) . .
C5 C6 H6A 111.4 . .
C7 C6 H6A 111.4 . .
C5 C6 H6B 111.4 . .
C7 C6 H6B 111.4 . .
H6A C6 H6B 109.2 . .
C8 C7 C6 101.9(3) . .
C8 C7 H7A 111.4 . .
C6 C7 H7A 111.4 . .
C8 C7 H7B 111.4 . .
C6 C7 H7B 111.4 . .
H7A C7 H7B 109.2 . .
O1 C8 C7 105.0(3) . .
O1 C8 H8A 110.7 . .
C7 C8 H8A 110.7 . .
O1 C8 H8B 110.7 . .
C7 C8 H8B 110.7 . .
H8A C8 H8B 108.8 . .
O3 C9 Fe1 176.1(3) . .
O4 C10 Fe1 179.0(4) . .
O5 C11 Fe1 176.5(4) . .
O6 C12 Fe1 175.4(4) . .
O7 C13 C14 106.0(3) . .
O7 C13 H13A 110.5 . .
C14 C13 H13A 110.5 . .
O7 C13 H13B 110.5 . .
C14 C13 H13B 110.5 . .
H13A C13 H13B 108.7 . .
C13 C14 C15 103.2(3) . .
C13 C14 H14A 111.1 . .
C15 C14 H14A 111.1 . .
C13 C14 H14B 111.1 . .
C15 C14 H14B 111.1 . .
H14A C14 H14B 109.1 . .
C16 C15 C14 102.7(3) . .
C16 C15 H15A 111.2 . .
C14 C15 H15A 111.2 . .
C16 C15 H15B 111.2 . .
C14 C15 H15B 111.2 . .
H15A C15 H15B 109.1 . .
O7 C16 C15 104.5(3) . .
O7 C16 H16A 110.9 . .
C15 C16 H16A 110.9 . .
O7 C16 H16B 110.9 . .
C15 C16 H16B 110.9 . .
H16A C16 H16B 108.9 . .
O8 C17 C18 105.2(3) . .
O8 C17 H17A 110.7 . .
C18 C17 H17A 110.7 . .
O8 C17 H17B 110.7 . .
C18 C17 H17B 110.7 . .
H17A C17 H17B 108.8 . .
C19 C18 C17 103.0(3) . .
C19 C18 H18A 111.2 . .
C17 C18 H18A 111.2 . .
C19 C18 H18B 111.2 . .
C17 C18 H18B 111.2 . .
H18A C18 H18B 109.1 . .
C20 C19 C18 102.3(3) . .
C20 C19 H19A 111.3 . .
C18 C19 H19A 111.3 . .
C20 C19 H19B 111.3 . .
C18 C19 H19B 111.3 . .
H19A C19 H19B 109.2 . .
O8 C20 C19 104.5(3) . .
O8 C20 H20A 110.8 . .
C19 C20 H20A 110.8 . .
O8 C20 H20B 110.8 . .
C19 C20 H20B 110.8 . .
H20A C20 H20B 108.9 . .
O9 C21 Fe3 178.4(4) . .
O10 C22 Fe3 174.9(4) . .
O11 C23 Fe2 178.2(4) . .
O12 C24 Fe2 177.1(4) . .

loop_
_geom_bond_atom_site_label_1
_geom_bond_atom_site_label_2
_geom_bond_distance
_geom_bond_site_symmetry_2
Fe1 C12 1.759(5) .
Fe1 C9 1.773(4) .
Fe1 C11 1.775(5) .
Fe1 C10 1.782(4) .
Fe1 Zn1 2.5116(7) 5_566
Fe1 Zn1 2.5746(7) .
Fe2 C23 1.781(4) 2
Fe2 C23 1.781(4) .
Fe2 C24 1.782(5) .
Fe2 C24 1.782(5) 2
Fe2 Zn2 2.5048(8) 2
Fe2 Zn2 2.5048(8) .
Fe3 C21 1.761(4) .
Fe3 C21 1.761(4) 2
Fe3 C22 1.777(4) .
Fe3 C22 1.777(4) 2
Fe3 Zn2 2.5269(8) 2
Fe3 Zn2 2.5270(8) .
Zn1 O2 2.095(3) .
Zn1 O1 2.105(3) .
Zn1 Fe1 2.5116(7) 5_566
Zn1 Zn1 2.7378(9) 5_566
Zn2 O7 2.096(3) .
Zn2 O8 2.117(2) .
Zn2 Zn2 2.7339(8) 2
O1 C5 1.452(4) .
O1 C8 1.456(5) .
O2 C1 1.448(4) .
O2 C4 1.456(4) .
O3 C9 1.162(4) .
O4 C10 1.151(4) .
O5 C11 1.153(5) .
O6 C12 1.170(5) .
O7 C16 1.449(4) .
O7 C13 1.457(4) .
O8 C20 1.448(4) .
O8 C17 1.457(4) .
O9 C21 1.166(5) .
O10 C22 1.162(5) .
O11 C23 1.150(5) .
O12 C24 1.157(5) .
C1 C2 1.510(5) .
C1 H1A 0.9900 .
C1 H1B 0.9900 .
C2 C3 1.525(5) .
C2 H2A 0.9900 .
C2 H2B 0.9900 .
C3 C4 1.507(5) .
C3 H3A 0.9900 .
C3 H3B 0.9900 .
C4 H4A 0.9900 .
C4 H4B 0.9900 .
C5 C6 1.506(5) .
C5 H5A 0.9900 .
C5 H5B 0.9900 .
C6 C7 1.518(5) .
C6 H6A 0.9900 .
C6 H6B 0.9900 .
C7 C8 1.506(5) .
C7 H7A 0.9900 .
C7 H7B 0.9900 .
C8 H8A 0.9900 .
C8 H8B 0.9900 .
C13 C14 1.512(5) .
C13 H13A 0.9900 .
C13 H13B 0.9900 .
C14 C15 1.530(5) .
C14 H14A 0.9900 .
C14 H14B 0.9900 .
C15 C16 1.504(5) .
C15 H15A 0.9900 .
C15 H15B 0.9900 .
C16 H16A 0.9900 .
C16 H16B 0.9900 .
C17 C18 1.518(5) .
C17 H17A 0.9900 .
C17 H17B 0.9900 .
C18 C19 1.511(6) .
C18 H18A 0.9900 .
C18 H18B 0.9900 .
C19 C20 1.511(5) .
C19 H19A 0.9900 .
C19 H19B 0.9900 .
C20 H20A 0.9900 .
C20 H20B 0.9900 .
